data_9004514
loop_
_publ_author_name
'Uehara, S.'

_publ_section_title
;
 TEM and XRD study of antigorite superstructures
;
_journal_name_full 'The Canadian Mineralogist'
_journal_page_first 1595
_journal_page_last 1605
_journal_volume 36
_journal_year 1998
_chemical_formula_sum 'H62 Mg48 O147 Si34'
_chemical_name_mineral Antigorite
_space_group_IT_number 6
_symmetry_space_group_name_Hall 'P -2y'
_symmetry_space_group_name_H-M 'P 1 m 1'
_cell_angle_alpha 90
_cell_angle_beta 91.6
_cell_angle_gamma 90
_cell_formula_units_Z 1
_cell_length_a 43.3
_cell_length_b 9.23
_cell_length_c 7.27
_cell_volume 2904.388
_database_code_amcsd 0005589
_exptl_crystal_density_diffrn 2.593
_cod_original_formula_sum 'Mg48 Si34 (O147 H62)'
_cod_database_code 9004514

loop_
_space_group_symop_operation_xyz
x,y,z
x,-y,z

loop_
_atom_site_label
_atom_site_fract_x
_atom_site_fract_y
_atom_site_fract_z
_atom_site_type_symbol
_atom_site_attached_hydrogens
Mg1 0.03100 0.00000 0.51900 Mg 0
Mg2 0.03100 0.33333 0.51900 Mg 0
Mg3 0.09400 0.16667 0.54800 Mg 0
Mg4 0.09400 0.50000 0.54800 Mg 0
Mg5 0.15600 0.00000 0.57100 Mg 0
Mg6 0.15600 0.33333 0.57100 Mg 0
Mg7 0.21900 0.16667 0.58300 Mg 0
Mg8 0.21900 0.50000 0.58300 Mg 0
Mg9 0.28200 0.00000 0.58300 Mg 0
Mg10 0.28200 0.33333 0.58300 Mg 0
Mg11 0.34400 0.16667 0.57500 Mg 0
Mg12 0.34400 0.50000 0.57500 Mg 0
Mg13 0.40700 0.00000 0.56300 Mg 0
Mg14 0.40700 0.33333 0.56300 Mg 0
Mg15 0.46800 0.16667 0.53300 Mg 0
Mg16 0.46800 0.50000 0.53300 Mg 0
Mg17 0.53200 0.00000 0.48100 Mg 0
Mg18 0.53200 0.33333 0.48100 Mg 0
Mg19 0.59400 0.16667 0.45200 Mg 0
Mg20 0.59400 0.50000 0.45200 Mg 0
Mg21 0.65600 0.00000 0.42900 Mg 0
Mg22 0.65600 0.33333 0.42900 Mg 0
Mg23 0.71800 0.16667 0.41700 Mg 0
Mg24 0.71800 0.50000 0.41700 Mg 0
Mg25 0.78100 0.00000 0.41700 Mg 0
Mg26 0.78100 0.33333 0.41700 Mg 0
Mg27 0.84400 0.16667 0.42500 Mg 0
Mg28 0.84400 0.50000 0.42500 Mg 0
Mg29 0.90600 0.00000 0.43800 Mg 0
Mg30 0.90600 0.33333 0.43800 Mg 0
Mg31 0.96900 0.16667 0.46700 Mg 0
Mg32 0.96900 0.50000 0.46700 Mg 0
Si1 0.05700 0.16667 0.13900 Si 0
Si2 0.11700 0.33333 0.16400 Si 0
Si3 0.17700 0.16667 0.18000 Si 0
Si4 0.23700 0.33333 0.18700 Si 0
Si5 0.29900 0.16667 0.18900 Si 0
Si6 0.35800 0.33333 0.18500 Si 0
Si7 0.41800 0.16667 0.16400 Si 0
Si8 0.47700 0.33333 0.12300 Si 0
Si9 0.52300 0.16667 0.87800 Si 0
Si10 0.58200 0.33333 0.83600 Si 0
Si11 0.64200 0.16667 0.81500 Si 0
Si12 0.70100 0.33333 0.81100 Si 0
Si13 0.76300 0.16667 0.81300 Si 0
Si14 0.82300 0.33333 0.82000 Si 0
Si15 0.88300 0.16667 0.83600 Si 0
Si16 0.94300 0.33333 0.86100 Si 0
Si17 0.99900 0.33333 0.08900 Si 0
O-H1 0.11700 0.00000 0.39100 O 1
O-H2 0.24000 0.00000 0.41400 O 1
O-H3 0.36200 0.00000 0.39900 O 1
O-H4 0.48200 0.00000 0.34800 O 1
O-H5 0.57800 0.00000 0.61500 O 1
O-H6 0.69900 0.00000 0.59000 O 1
O-H7 0.82100 0.00000 0.59300 O 1
O-H8 0.94400 0.00000 0.63000 O 1
O-H9 0.99500 0.00000 0.32800 O 1
O-H10 0.05600 0.50000 0.37000 O 1
O-H11 0.17900 0.50000 0.40800 O 1
O-H12 0.30100 0.50000 0.41000 O 1
O-H13 0.42200 0.50000 0.38500 O 1
O-H14 0.51800 0.50000 0.65200 O 1
O-H15 0.63900 0.50000 0.60100 O 1
O-H16 0.76000 0.50000 0.58600 O 1
O-H17 0.88300 0.50000 0.60900 O 1
O-H18 0.07000 0.00000 0.71400 O 1
O-H19 0.19600 0.00000 0.75000 O 1
O-H20 0.32400 0.00000 0.74300 O 1
O-H21 0.45100 0.00000 0.69300 O 1
O-H22 0.86700 0.00000 0.26700 O 1
O-H23 0.61300 0.00000 0.27100 O 1
O-H24 0.74000 0.00000 0.25000 O 1
O-H25 0.00700 0.16667 0.66700 O 1
O-H26 0.13300 0.16667 0.73300 O 1
O-H27 0.26000 0.16667 0.75000 O 1
O-H28 0.38800 0.16667 0.72900 O 1
O-H29 0.80400 0.16667 0.25000 O 1
O-H30 0.54900 0.16667 0.30700 O 1
O-H31 0.67600 0.16667 0.25900 O 1
O-H32 0.93000 0.16667 0.28600 O 1
O-H33 0.07000 0.33333 0.71400 O 1
O-H34 0.19600 0.33333 0.75000 O 1
O-H35 0.32400 0.33333 0.74100 O 1
O-H36 0.45100 0.33333 0.69300 O 1
O-H37 0.86700 0.33333 0.26700 O 1
O-H38 0.61300 0.33333 0.27100 O 1
O-H39 0.74000 0.33333 0.25000 O 1
O-H40 0.00700 0.50000 0.66700 O 1
O-H41 0.13300 0.50000 0.73300 O 1
O-H42 0.26000 0.50000 0.75000 O 1
O-H43 0.38800 0.50000 0.72900 O 1
O-H44 0.80400 0.50000 0.25000 O 1
O-H45 0.54900 0.50000 0.30700 O 1
O-H46 0.67600 0.50000 0.25900 O 1
O-H47 0.93000 0.50000 0.28600 O 1
O1 0.17900 0.16667 0.40800 O 0
O2 0.05600 0.16667 0.37000 O 0
O3 0.51800 0.16667 0.65200 O 0
O4 0.82100 0.33333 0.59300 O 0
O5 0.57800 0.33333 0.61500 O 0
O6 0.94400 0.33333 0.63000 O 0
O7 0.11700 0.33333 0.39100 O 0
O8 0.99500 0.33333 0.32800 O 0
O9 0.69900 0.33333 0.59000 O 0
O10 0.88300 0.16667 0.60900 O 0
O11 0.36200 0.33333 0.39900 O 0
O12 0.30100 0.16667 0.41000 O 0
O13 0.48200 0.33333 0.34800 O 0
O14 0.24000 0.33333 0.41400 O 0
O15 0.76000 0.16667 0.58600 O 0
O16 0.63900 0.16667 0.60100 O 0
O17 0.42200 0.16667 0.38500 O 0
O18 0.88500 0.00000 0.90900 O 0
O19 0.94300 0.50000 0.94500 O 0
O20 0.05800 0.00000 0.04800 O 0
O21 0.11700 0.50000 0.07800 O 0
O22 0.17500 0.00000 0.09600 O 0
O23 0.23800 0.50000 0.10400 O 0
O24 0.29700 0.00000 0.10900 O 0
O25 0.35600 0.50000 0.10000 O 0
O26 0.41400 0.00000 0.07600 O 0
O27 0.47200 0.50000 0.03500 O 0
O28 0.52900 0.00000 0.97000 O 0
O29 0.58800 0.50000 0.93600 O 0
O30 0.64700 0.00000 0.91000 O 0
O31 0.70800 0.50000 0.90000 O 0
O32 0.76800 0.00000 0.89300 O 0
O33 0.82700 0.50000 0.89300 O 0
O34 0.00000 0.50000 0.00000 O 0
O35 0.08800 0.25000 0.06400 O 0
O36 0.14700 0.25000 0.09000 O 0
O37 0.20800 0.25000 0.10000 O 0
O38 0.26800 0.25000 0.10700 O 0
O39 0.32700 0.25000 0.10700 O 0
O40 0.38500 0.25000 0.09100 O 0
O41 0.44300 0.25000 0.05500 O 0
O42 0.50000 0.25000 0.00000 O 0
O43 0.55800 0.25000 0.95200 O 0
O44 0.61700 0.25000 0.92300 O 0
O45 0.67800 0.25000 0.90400 O 0
O46 0.73800 0.25000 0.89600 O 0
O47 0.79700 0.25000 0.89100 O 0
O48 0.85600 0.25000 0.90000 O 0
O49 0.91400 0.25000 0.92400 O 0
O50 0.97200 0.25000 0.96500 O 0
O51 0.02900 0.25000 0.03000 O 0

loop_
_cod_changelog_entry_id
_cod_changelog_entry_author
_cod_changelog_entry_date
_cod_changelog_entry_text
1
;cod-tools version 3.8.0
Id: cif_guess_AMCSD_atom_types 9574 2023-05-10 09:00:05Z saulius
;
2023-05-10T18:49:09+03:00
;Derived atom types and hydrogen counts
from atom names that follow the AMCSD naming convention
(Wat == water, O-H == hydroxyl).
;
2
;cod-tools version 3.10.1
Id: cif_fix_AMCSD_atom_labels 10224 2024-08-07 11:09:31Z saulius
;
2024-08-07T19:39:11+03:00
;Changed the following '_atom_site_label' values:
the first duplicated label 'Mg'  converted to 'Mg1'
duplicated label 'Mg' at index 1 converted to 'Mg2'
duplicated label 'Mg' at index 2 converted to 'Mg3'
duplicated label 'Mg' at index 3 converted to 'Mg4'
duplicated label 'Mg' at index 4 converted to 'Mg5'
duplicated label 'Mg' at index 5 converted to 'Mg6'
duplicated label 'Mg' at index 6 converted to 'Mg7'
duplicated label 'Mg' at index 7 converted to 'Mg8'
duplicated label 'Mg' at index 8 converted to 'Mg9'
duplicated label 'Mg' at index 9 converted to 'Mg10'
duplicated label 'Mg' at index 10 converted to 'Mg11'
duplicated label 'Mg' at index 11 converted to 'Mg12'
duplicated label 'Mg' at index 12 converted to 'Mg13'
duplicated label 'Mg' at index 13 converted to 'Mg14'
duplicated label 'Mg' at index 14 converted to 'Mg15'
duplicated label 'Mg' at index 15 converted to 'Mg16'
duplicated label 'Mg' at index 16 converted to 'Mg17'
duplicated label 'Mg' at index 17 converted to 'Mg18'
duplicated label 'Mg' at index 18 converted to 'Mg19'
duplicated label 'Mg' at index 19 converted to 'Mg20'
duplicated label 'Mg' at index 20 converted to 'Mg21'
duplicated label 'Mg' at index 21 converted to 'Mg22'
duplicated label 'Mg' at index 22 converted to 'Mg23'
duplicated label 'Mg' at index 23 converted to 'Mg24'
duplicated label 'Mg' at index 24 converted to 'Mg25'
duplicated label 'Mg' at index 25 converted to 'Mg26'
duplicated label 'Mg' at index 26 converted to 'Mg27'
duplicated label 'Mg' at index 27 converted to 'Mg28'
duplicated label 'Mg' at index 28 converted to 'Mg29'
duplicated label 'Mg' at index 29 converted to 'Mg30'
duplicated label 'Mg' at index 30 converted to 'Mg31'
duplicated label 'Mg' at index 31 converted to 'Mg32'
the first duplicated label 'Si'  converted to 'Si1'
duplicated label 'Si' at index 33 converted to 'Si2'
duplicated label 'Si' at index 34 converted to 'Si3'
duplicated label 'Si' at index 35 converted to 'Si4'
duplicated label 'Si' at index 36 converted to 'Si5'
duplicated label 'Si' at index 37 converted to 'Si6'
duplicated label 'Si' at index 38 converted to 'Si7'
duplicated label 'Si' at index 39 converted to 'Si8'
duplicated label 'Si' at index 40 converted to 'Si9'
duplicated label 'Si' at index 41 converted to 'Si10'
duplicated label 'Si' at index 42 converted to 'Si11'
duplicated label 'Si' at index 43 converted to 'Si12'
duplicated label 'Si' at index 44 converted to 'Si13'
duplicated label 'Si' at index 45 converted to 'Si14'
duplicated label 'Si' at index 46 converted to 'Si15'
duplicated label 'Si' at index 47 converted to 'Si16'
duplicated label 'Si' at index 48 converted to 'Si17'
the first duplicated label 'O-H'  converted to 'O-H1'
duplicated label 'O-H' at index 50 converted to 'O-H2'
duplicated label 'O-H' at index 51 converted to 'O-H3'
duplicated label 'O-H' at index 52 converted to 'O-H4'
duplicated label 'O-H' at index 53 converted to 'O-H5'
duplicated label 'O-H' at index 54 converted to 'O-H6'
duplicated label 'O-H' at index 55 converted to 'O-H7'
duplicated label 'O-H' at index 56 converted to 'O-H8'
duplicated label 'O-H' at index 57 converted to 'O-H9'
duplicated label 'O-H' at index 58 converted to 'O-H10'
duplicated label 'O-H' at index 59 converted to 'O-H11'
duplicated label 'O-H' at index 60 converted to 'O-H12'
duplicated label 'O-H' at index 61 converted to 'O-H13'
duplicated label 'O-H' at index 62 converted to 'O-H14'
duplicated label 'O-H' at index 63 converted to 'O-H15'
duplicated label 'O-H' at index 64 converted to 'O-H16'
duplicated label 'O-H' at index 65 converted to 'O-H17'
duplicated label 'O-H' at index 66 converted to 'O-H18'
duplicated label 'O-H' at index 67 converted to 'O-H19'
duplicated label 'O-H' at index 68 converted to 'O-H20'
duplicated label 'O-H' at index 69 converted to 'O-H21'
duplicated label 'O-H' at index 70 converted to 'O-H22'
duplicated label 'O-H' at index 71 converted to 'O-H23'
duplicated label 'O-H' at index 72 converted to 'O-H24'
duplicated label 'O-H' at index 73 converted to 'O-H25'
duplicated label 'O-H' at index 74 converted to 'O-H26'
duplicated label 'O-H' at index 75 converted to 'O-H27'
duplicated label 'O-H' at index 76 converted to 'O-H28'
duplicated label 'O-H' at index 77 converted to 'O-H29'
duplicated label 'O-H' at index 78 converted to 'O-H30'
duplicated label 'O-H' at index 79 converted to 'O-H31'
duplicated label 'O-H' at index 80 converted to 'O-H32'
duplicated label 'O-H' at index 81 converted to 'O-H33'
duplicated label 'O-H' at index 82 converted to 'O-H34'
duplicated label 'O-H' at index 83 converted to 'O-H35'
duplicated label 'O-H' at index 84 converted to 'O-H36'
duplicated label 'O-H' at index 85 converted to 'O-H37'
duplicated label 'O-H' at index 86 converted to 'O-H38'
duplicated label 'O-H' at index 87 converted to 'O-H39'
duplicated label 'O-H' at index 88 converted to 'O-H40'
duplicated label 'O-H' at index 89 converted to 'O-H41'
duplicated label 'O-H' at index 90 converted to 'O-H42'
duplicated label 'O-H' at index 91 converted to 'O-H43'
duplicated label 'O-H' at index 92 converted to 'O-H44'
duplicated label 'O-H' at index 93 converted to 'O-H45'
duplicated label 'O-H' at index 94 converted to 'O-H46'
duplicated label 'O-H' at index 95 converted to 'O-H47'
the first duplicated label 'O'  converted to 'O1'
duplicated label 'O' at index 97 converted to 'O2'
duplicated label 'O' at index 98 converted to 'O3'
duplicated label 'O' at index 99 converted to 'O4'
duplicated label 'O' at index 100 converted to 'O5'
duplicated label 'O' at index 101 converted to 'O6'
duplicated label 'O' at index 102 converted to 'O7'
duplicated label 'O' at index 103 converted to 'O8'
duplicated label 'O' at index 104 converted to 'O9'
duplicated label 'O' at index 105 converted to 'O10'
duplicated label 'O' at index 106 converted to 'O11'
duplicated label 'O' at index 107 converted to 'O12'
duplicated label 'O' at index 108 converted to 'O13'
duplicated label 'O' at index 109 converted to 'O14'
duplicated label 'O' at index 110 converted to 'O15'
duplicated label 'O' at index 111 converted to 'O16'
duplicated label 'O' at index 112 converted to 'O17'
duplicated label 'O' at index 113 converted to 'O18'
duplicated label 'O' at index 114 converted to 'O19'
duplicated label 'O' at index 115 converted to 'O20'
duplicated label 'O' at index 116 converted to 'O21'
duplicated label 'O' at index 117 converted to 'O22'
duplicated label 'O' at index 118 converted to 'O23'
duplicated label 'O' at index 119 converted to 'O24'
duplicated label 'O' at index 120 converted to 'O25'
duplicated label 'O' at index 121 converted to 'O26'
duplicated label 'O' at index 122 converted to 'O27'
duplicated label 'O' at index 123 converted to 'O28'
duplicated label 'O' at index 124 converted to 'O29'
duplicated label 'O' at index 125 converted to 'O30'
duplicated label 'O' at index 126 converted to 'O31'
duplicated label 'O' at index 127 converted to 'O32'
duplicated label 'O' at index 128 converted to 'O33'
duplicated label 'O' at index 129 converted to 'O34'
duplicated label 'O' at index 130 converted to 'O35'
duplicated label 'O' at index 131 converted to 'O36'
duplicated label 'O' at index 132 converted to 'O37'
duplicated label 'O' at index 133 converted to 'O38'
duplicated label 'O' at index 134 converted to 'O39'
duplicated label 'O' at index 135 converted to 'O40'
duplicated label 'O' at index 136 converted to 'O41'
duplicated label 'O' at index 137 converted to 'O42'
duplicated label 'O' at index 138 converted to 'O43'
duplicated label 'O' at index 139 converted to 'O44'
duplicated label 'O' at index 140 converted to 'O45'
duplicated label 'O' at index 141 converted to 'O46'
duplicated label 'O' at index 142 converted to 'O47'
duplicated label 'O' at index 143 converted to 'O48'
duplicated label 'O' at index 144 converted to 'O49'
duplicated label 'O' at index 145 converted to 'O50'
duplicated label 'O' at index 146 converted to 'O51'
;

loop_
_cod_related_entry_id
_cod_related_entry_database
_cod_related_entry_code
1 AMCSD 0005589
